data_1528166
loop_
_publ_author_name
'Viswanathan, K.'
'Brandt, K.'
'Salje, E.'

_publ_section_title
;
 Crystal structure and charge carrier concentration of W18 O49
;
_journal_name_full 'Journal of Solid State Chemistry'
_journal_page_first 45
_journal_page_last 51
_journal_volume 36
_journal_year 1981
_chemical_formula_sum 'O49 W18'
_chemical_name_systematic 'W18 O49'
_space_group_IT_number 10
_symmetry_space_group_name_Hall '-P 2y'
_symmetry_space_group_name_H-M 'P 1 2/m 1'
_cell_angle_alpha 90
_cell_angle_beta 115.2
_cell_angle_gamma 90
_cell_formula_units_Z 1
_cell_length_a 18.334
_cell_length_b 3.786
_cell_length_c 14.044
_cell_volume 882.052
_citation_journal_id_ASTM JSSCBI
_cod_data_source_file Viswanathan_JSSCBI_1981_1333.cif
_cod_data_source_block O49W18
_cod_original_cell_volume 882.0521
_cod_database_code 1528166

loop_
_symmetry_equiv_pos_as_xyz
x,y,z
-x,y,-z
-x,-y,-z
x,-y,z

loop_
_atom_site_label
_atom_site_type_symbol
_atom_site_fract_x
_atom_site_fract_y
_atom_site_fract_z
_atom_site_occupancy
_atom_site_U_iso_or_equiv
W2 W+6 0.0863 0.5 0.2867 1 0.0
O2 O-2 0.0849 0 0.2803 1 0.0
O3 O-2 0.1305 0 0.7654 1 0.0
O13 O-2 0.1334 0.5 0.4293 1 0.0
O8 O-2 0.41 0 0.5405 1 0.0
O22 O-2 0.355 0.5 0.01 1 0.0
W1 W+5 0.0729 0.5 0.0017 1 0.0
O1 O-2 0.0792 0 0.0039 1 0.0
O12 O-2 0.1267 0.5 0.9112 1 0.0
W7 W+5 0.3582 0.5 0.864 1 0.0
W3 W+6 0.127 0.5 0.7589 1 0.0
O23 O-2 0.44 0.5 0.845 1 0.0
O15 O-2 0.1825 0.5 0.1014 1 0.0
W9 W+5 0.4529 0.5 0.1681 1 0.0
O14 O-2 0.14 0.5 0.645 1 0.0
O7 O-2 0.362 0 0.8761 1 0.0
O9 O-2 0.4501 0 0.1658 1 0.0
O16 O-2 0.187 0.5 0.283 1 0.0
O20 O-2 0.343 0.5 0.153 1 0.0
O5 O-2 0.259 0 0.0144 1 0.0
O17 O-2 0.247 0.5 0.8681 1 0.0
O18 O-2 0.287 0.5 0.71 1 0.0
W4 W+6 0.2214 0.5 0.5731 1 0.0
O4 O-2 0.217 0 0.5784 1 0.0
O6 O-2 0.2773 0 0.2453 1 0.0
W5 W+6 0.2559 0.5 0.0098 1 0.0
O24 O-2 0.525 0.5 0.315 1 0.0
O25 O-2 0.5 0.5 0.5 1 0.0
O10 O-2 0.024 0.5 0.7258 1 0.0
O21 O-2 0.3584 0.5 0.387 1 0.0
O11 O-2 0.0373 0.5 0.116 1 0.0
O19 O-2 0.3111 0.5 0.553 1 0.0
W6 W+5 0.2759 0.5 0.2519 1 0.0
W8 W+5 0.4141 0.5 0.5378 1 0.0
